data_7115844
loop_
_publ_author_name
'Yuki Naganawa'
'Tomoya Namba'
'Tomotaka Aoyama'
'Kentaro Shoji'
'Hisao Nishiyama'

_publ_section_title
;
 Design of novel chiral N,N,O-tridentate phenanthroline ligands and their
 application to enantioselective addition of organozinc reagents to
 aldehydes
;
_journal_name_full Chem.Commun.
_journal_page_first 13224
_journal_paper_doi 10.1039/C4cc05020G
_journal_volume 50
_journal_year 2014
_chemical_absolute_configuration syn
_chemical_formula_sum 'C39 H26 N2 O'
_chemical_formula_weight 534.58
_space_group_crystal_system monoclinic
_space_group_IT_number 4
_space_group_name_Hall 'P 2yb'
_space_group_name_H-M_alt 'P 1 21 1'
_symmetry_space_group_name_Hall 'P 2yb'
_symmetry_space_group_name_H-M 'P 1 21 1'
_atom_sites_solution_hydrogens geom
_atom_sites_solution_primary direct
_atom_sites_solution_secondary difmap
_cell_angle_alpha 90
_cell_angle_beta 97.144(2)
_cell_angle_gamma 90
_cell_formula_units_Z 4
_cell_length_a 7.8103(7)
_cell_length_b 17.0401(15)
_cell_length_c 20.5041(16)
_cell_measurement_temperature 93.(2)
_cell_volume 2707.7(4)
_computing_data_collection 'Bruker SMART APEXII'
_computing_molecular_graphics 'XSHELL V6.3.1 (Bruker AXS)'
_computing_publication_material 'General Report (Bruker AXS)'
_computing_structure_refinement 'SHELXL-2013 (Sheldrick, 2013)'
_diffrn_ambient_temperature 93.(2)
_diffrn_measured_fraction_theta_full 0.988
_diffrn_measured_fraction_theta_max 0.988
_diffrn_measurement_device_type 'bruker d8 goniometer'
_diffrn_measurement_method 'omega scans'
_diffrn_radiation_monochromator graphite
_diffrn_radiation_type MoKa
_diffrn_radiation_wavelength 0.71073
_diffrn_reflns_av_R_equivalents 0.0376
_diffrn_reflns_limit_h_max 7
_diffrn_reflns_limit_h_min -9
_diffrn_reflns_limit_k_max 20
_diffrn_reflns_limit_k_min -19
_diffrn_reflns_limit_l_max 24
_diffrn_reflns_limit_l_min -20
_diffrn_reflns_number 17382
_diffrn_reflns_theta_full 25.12
_diffrn_reflns_theta_max 25.12
_diffrn_reflns_theta_min 2.33
_diffrn_source 'sealed tube'
_exptl_absorpt_coefficient_mu 0.079
_exptl_absorpt_correction_T_max 0.98
_exptl_absorpt_correction_T_min 0.97
_exptl_absorpt_correction_type multi-scan
_exptl_absorpt_process_details
;
;
_exptl_crystal_density_diffrn 1.311
_exptl_crystal_density_method 'not measured'
_exptl_crystal_F_000 1112
_exptl_crystal_size_max 0.400
_exptl_crystal_size_mid 0.200
_exptl_crystal_size_min 0.200
_refine_diff_density_max 0.268
_refine_diff_density_min -0.198
_refine_ls_abs_structure_details
;
Flack x determined using 2690 quotients [(I+)-(I-)]/[(I+)+(I-)]
(Parsons and Flack (2004), Acta Cryst. A60, s61).
;
_refine_ls_abs_structure_Flack 0.1(8)
_refine_ls_extinction_method none
_refine_ls_goodness_of_fit_ref 1.149
_refine_ls_hydrogen_treatment constr
_refine_ls_matrix_type full
_refine_ls_number_parameters 761
_refine_ls_number_reflns 8726
_refine_ls_number_restraints 1
_refine_ls_restrained_S_all 1.149
_refine_ls_R_factor_all 0.0659
_refine_ls_R_factor_gt 0.0441
_refine_ls_shift/su_max 0.018
_refine_ls_shift/su_mean 0.001
_refine_ls_structure_factor_coef Fsqd
_refine_ls_weighting_details 'w=1/[\s^2^(Fo^2^)+(0.0409P)^2^] where P=(Fo^2^+2Fc^2^)/3'
_refine_ls_weighting_scheme calc
_refine_ls_wR_factor_gt 0.0911
_refine_ls_wR_factor_ref 0.0988
_reflns_number_gt 7057
_reflns_number_total 8726
_reflns_threshold_expression 'I > 2\s(I)'
_cod_data_source_file c4cc05020g2.cif
_cod_data_source_block I
_cod_database_code 7115844

loop_
_space_group_symop_operation_xyz
'x, y, z'
'-x, y+1/2, -z'

loop_
_atom_site_type_symbol
_atom_site_label
_atom_site_fract_x
_atom_site_fract_y
_atom_site_fract_z
_atom_site_U_iso_or_equiv
_atom_site_adp_type
_atom_site_calc_flag
_atom_site_refinement_flags_adp
_atom_site_refinement_flags_posn
_atom_site_occupancy
C C20 0.4703(5) 0.7952(2) 0.14761(16) 0.0219(8) Uani d . . 1
C C14 0.4996(4) 0.8808(2) 0.24281(17) 0.0217(8) Uani d . . 1
H H14 0.4733 0.929 0.2626 0.026 Uiso calc U R 1
C C21 0.5677(4) 0.7374(2) 0.18604(16) 0.0210(8) Uani d . . 1
C C13 0.5989(5) 0.82661(19) 0.28060(17) 0.0195(8) Uani d . . 1
C C12 0.9533(4) 0.7500(2) 0.47998(17) 0.0205(8) Uani d . . 1
C C64 0.7900(5) 0.0929(2) 0.21223(16) 0.0205(8) Uani d . . 1
C C22 0.6325(4) 0.7529(2) 0.25092(17) 0.0215(8) Uani d . . 1
C C54 0.5041(5) 0.0997(2) 0.28930(17) 0.0259(9) Uani d . . 1
H H54 0.5445 0.0512 0.2742 0.031 Uiso calc U R 1
C C15 0.4355(5) 0.86834(19) 0.17667(17) 0.0218(8) Uani d . . 1
C C56 0.7273(4) 0.1705(2) 0.23522(16) 0.0208(8) Uani d . . 1
C C10 0.6703(5) 0.8464(2) 0.34922(17) 0.0204(8) Uani d . . 1
C C62 0.9414(4) -0.0325(2) 0.23669(16) 0.0197(8) Uani d . . 1
C C70 1.2347(5) -0.1814(2) 0.37485(17) 0.0244(9) Uani d . . 1
C C7 0.8049(5) 0.8774(2) 0.47752(17) 0.0221(8) Uani d . . 1
C C32 0.6167(5) 0.6622(2) 0.15532(16) 0.0224(8) Uani d . . 1
C C47 0.7989(5) 0.2417(2) 0.22011(16) 0.0240(8) Uani d . . 1
C C78 1.1905(4) -0.1036(2) 0.38861(17) 0.0218(8) Uani d . . 1
C C28 0.8077(5) 0.5958(2) 0.08445(17) 0.0277(9) Uani d . . 1
C C30 0.6095(5) 0.5209(2) 0.14147(18) 0.0297(9) Uani d . . 1
H H30 0.563 0.4715 0.1518 0.036 Uiso calc U R 1
C C9 0.6326(5) 0.9182(2) 0.37861(17) 0.0236(8) Uani d . . 1
H H9 0.5616 0.9561 0.3544 0.028 Uiso calc U R 1
C C11 0.8416(4) 0.8076(2) 0.44551(16) 0.0209(8) Uani d . . 1
C C61 0.9057(5) -0.0526(2) 0.17166(17) 0.0228(8) Uani d . . 1
H H61 0.9487 -0.101 0.1574 0.027 Uiso calc U R 1
C C50 0.5169(5) 0.2410(2) 0.29509(17) 0.0251(8) Uani d . . 1
C C16 0.3436(5) 0.9274(2) 0.13861(18) 0.0259(9) Uani d . . 1
H H16 0.3189 0.9758 0.1586 0.031 Uiso calc U R 1
C C63 0.8839(5) 0.0428(2) 0.25638(17) 0.0205(8) Uani d . . 1
C C65 0.7459(5) 0.0688(2) 0.14565(17) 0.0213(8) Uani d . . 1
C C67 1.0389(4) -0.08703(19) 0.28400(17) 0.0203(8) Uani d . . 1
C C55 0.5852(4) 0.1700(2) 0.27303(16) 0.0217(8) Uani d . . 1
C C60 0.8079(5) -0.0046(2) 0.12505(16) 0.0225(8) Uani d . . 1
C C19 0.4090(5) 0.7851(2) 0.08035(17) 0.0271(9) Uani d . . 1
H H19 0.4271 0.7364 0.0597 0.033 Uiso calc U R 1
C C4 1.0170(5) 0.7638(2) 0.54679(17) 0.0246(9) Uani d . . 1
C C48 0.7284(5) 0.3125(2) 0.24344(18) 0.0290(9) Uani d . . 1
H H48 0.7785 0.3613 0.2339 0.035 Uiso calc U R 1
C C77 1.2521(5) -0.0690(2) 0.45127(17) 0.0250(9) Uani d . . 1
C C27 0.7477(5) 0.6656(2) 0.11260(16) 0.0241(8) Uani d . . 1
C C29 0.7357(5) 0.5237(2) 0.10116(18) 0.0299(9) Uani d . . 1
H H29 0.7759 0.4762 0.084 0.036 Uiso calc U R 1
C C53 0.3711(5) 0.0993(2) 0.32561(19) 0.0323(9) Uani d . . 1
H H53 0.3204 0.0508 0.3357 0.039 Uiso calc U R 1
C C5 0.9736(5) 0.8348(2) 0.57785(18) 0.0260(9) Uani d . . 1
H H5 1.0158 0.8433 0.6228 0.031 Uiso calc U R 1
C C26 0.8256(5) 0.7375(2) 0.09706(17) 0.0281(9) Uani d . . 1
H H26 0.7914 0.7847 0.1164 0.034 Uiso calc U R 1
C C25 0.9345(5) 0.6013(2) 0.04139(19) 0.0337(10) Uani d . . 1
H H25 0.9735 0.5548 0.0224 0.04 Uiso calc U R 1
C C18 0.3239(5) 0.8443(2) 0.04429(18) 0.0288(9) Uani d . . 1
H H18 0.2876 0.8364 -0.0012 0.035 Uiso calc U R 1
C C72 1.3945(5) -0.1948(2) 0.48332(18) 0.0306(9) Uani d . . 1
H H72 1.4619 -0.2259 0.5154 0.037 Uiso calc U R 1
C C57 0.6012(5) 0.0888(2) 0.03521(17) 0.0290(9) Uani d . . 1
H H57 0.5284 0.1197 0.0048 0.035 Uiso calc U R 1
C C31 0.5460(5) 0.5907(2) 0.16841(16) 0.0256(9) Uani d . . 1
C C58 0.6659(5) 0.0169(2) 0.01466(19) 0.0300(9) Uani d . . 1
H H58 0.6393 0.0002 -0.0296 0.036 Uiso calc U R 1
C C24 1.0022(5) 0.6712(3) 0.0263(2) 0.0376(10) Uani d . . 1
H H24 1.0856 0.6733 -0.0037 0.045 Uiso calc U R 1
C C8 0.6993(5) 0.9325(2) 0.44207(17) 0.0262(9) Uani d . . 1
H H8 0.6736 0.9805 0.4623 0.031 Uiso calc U R 1
C C23 0.9492(5) 0.7406(3) 0.05486(19) 0.0356(10) Uani d . . 1
H H23 0.9986 0.7895 0.0451 0.043 Uiso calc U R 1
C C71 1.3402(5) -0.2257(2) 0.42413(19) 0.0303(9) Uani d . . 1
H H71 1.3722 -0.2778 0.4146 0.036 Uiso calc U R 1
C C2 1.1649(5) 0.6410(2) 0.54681(18) 0.0300(9) Uani d . . 1
H H2 1.2382 0.6018 0.5681 0.036 Uiso calc U R 1
C C6 0.8748(5) 0.8895(2) 0.54517(17) 0.0268(9) Uani d . . 1
H H6 0.8504 0.9368 0.5667 0.032 Uiso calc U R 1
C C41 1.2245(5) 0.2828(2) 0.11141(18) 0.0336(10) Uani d . . 1
C C51 0.3774(5) 0.2390(2) 0.33291(18) 0.0305(9) Uani d . . 1
H H51 0.3324 0.2868 0.3475 0.037 Uiso calc U R 1
C C66 0.6419(5) 0.1145(2) 0.09832(17) 0.0262(9) Uani d . . 1
H H66 0.5997 0.1639 0.1107 0.031 Uiso calc U R 1
C C3 1.1231(5) 0.7063(2) 0.57988(18) 0.0280(9) Uani d . . 1
H H3 1.1656 0.7128 0.625 0.034 Uiso calc U R 1
C C33 0.3991(5) 0.5811(2) 0.20803(17) 0.0256(9) Uani d . . 1
C C68 1.0735(5) -0.1656(2) 0.26796(18) 0.0250(9) Uani d . . 1
H H68 1.03 -0.1863 0.2262 0.03 Uiso calc U R 1
C C69 1.1704(5) -0.2117(2) 0.31325(18) 0.0274(9) Uani d . . 1
H H69 1.1941 -0.2645 0.3028 0.033 Uiso calc U R 1
C C52 0.3068(5) 0.1696(2) 0.34860(19) 0.0336(10) Uani d . . 1
H H52 0.2149 0.1687 0.3749 0.04 Uiso calc U R 1
C C1 1.0970(5) 0.6331(2) 0.48071(18) 0.0286(9) Uani d . . 1
H H1 1.128 0.5876 0.4581 0.034 Uiso calc U R 1
C C59 0.7666(5) -0.0285(2) 0.05859(17) 0.0282(9) Uani d . . 1
H H59 0.8101 -0.0769 0.0446 0.034 Uiso calc U R 1
C C34 0.4058(5) 0.5236(2) 0.25605(19) 0.0330(10) Uani d . . 1
H H34 0.5087 0.4941 0.2666 0.04 Uiso calc U R 1
C C46 0.9426(5) 0.2522(2) 0.18069(18) 0.0283(9) Uani d . . 1
C C74 1.4127(5) -0.0798(3) 0.55884(19) 0.0370(11) Uani d . . 1
H H74 1.4787 -0.1093 0.5924 0.044 Uiso calc U R 1
C C38 0.1063(5) 0.6084(2) 0.22804(17) 0.0290(9) Uani d . . 1
H H38 0.004 0.6385 0.2181 0.035 Uiso calc U R 1
C C73 1.3520(5) -0.1156(2) 0.49883(18) 0.0282(9) Uani d . . 1
C C35 0.2649(5) 0.5086(2) 0.28898(19) 0.0364(10) Uani d . . 1
H H35 0.2735 0.469 0.3218 0.044 Uiso calc U R 1
C C17 0.2899(5) 0.9156(2) 0.07313(18) 0.0300(9) Uani d . . 1
H H17 0.2298 0.9558 0.0476 0.036 Uiso calc U R 1
C C36 0.1120(5) 0.5497(2) 0.27544(18) 0.0283(9) Uani d . . 1
C C76 1.2797(5) 0.0392(3) 0.5183(2) 0.0388(11) Uani d . . 1
H H76 1.2575 0.0932 0.5253 0.047 Uiso calc U R 1
C C37 -0.0439(5) 0.5327(2) 0.30958(19) 0.0349(10) Uani d . . 1
H H37A -0.0352 0.4794 0.3277 0.052 Uiso calc U R 1
H H37B -0.1484 0.537 0.278 0.052 Uiso calc U R 1
H H37C -0.0494 0.5705 0.3453 0.052 Uiso calc U R 1
C C44 1.2260(5) 0.2189(2) 0.1518(2) 0.0355(10) Uani d . . 1
H H44 1.3223 0.1845 0.1561 0.043 Uiso calc U R 1
C C75 1.3773(5) -0.0029(3) 0.56913(19) 0.0400(11) Uani d . . 1
H H75 1.4174 0.0218 0.6097 0.048 Uiso calc U R 1
C C49 0.5928(5) 0.3122(2) 0.27864(18) 0.0316(10) Uani d . . 1
H H49 0.5484 0.3605 0.2924 0.038 Uiso calc U R 1
C C43 0.9428(6) 0.3158(2) 0.13765(19) 0.0375(10) Uani d . . 1
H H43 0.8455 0.3496 0.1316 0.045 Uiso calc U R 1
C C40 1.3789(6) 0.3012(3) 0.0759(2) 0.0468(12) Uani d . . 1
H H40A 1.4828 0.3049 0.1079 0.07 Uiso calc U R 1
H H40B 1.36 0.3513 0.0526 0.07 Uiso calc U R 1
H H40C 1.3936 0.2594 0.0442 0.07 Uiso calc U R 1
C C42 1.0823(6) 0.3304(3) 0.1035(2) 0.0412(11) Uani d . . 1
H H42 1.079 0.3739 0.0745 0.049 Uiso calc U R 1
C C39 0.2476(5) 0.6239(2) 0.19480(18) 0.0287(9) Uani d . . 1
H H39 0.2402 0.6643 0.1626 0.034 Uiso calc U R 1
C C45 1.0877(5) 0.2038(2) 0.18689(19) 0.0319(10) Uani d . . 1
H H45 1.0923 0.1597 0.2155 0.038 Uiso calc U R 1
O O2 0.7300(3) 0.69727(13) 0.28437(11) 0.0263(6) Uani d . . 1
H H2A 0.7585 0.7123 0.3232 0.04 Uiso calc U R 1
O O1 0.9193(3) 0.06866(13) 0.31927(11) 0.0245(6) Uani d . . 1
H H1A 0.9754 0.0342 0.3421 0.037 Uiso calc U R 1
N N1 1.0945(4) -0.05801(17) 0.34334(13) 0.0221(7) Uani d . . 1
N N3 0.7731(4) 0.79287(17) 0.38191(13) 0.0211(7) Uani d . . 1
N N4 0.9932(4) 0.68409(17) 0.44740(14) 0.0249(7) Uani d . . 1
N N2 1.2170(4) 0.00767(19) 0.46113(15) 0.0311(8) Uani d . . 1

loop_
_atom_site_aniso_label
_atom_site_aniso_U_11
_atom_site_aniso_U_22
_atom_site_aniso_U_33
_atom_site_aniso_U_12
_atom_site_aniso_U_13
_atom_site_aniso_U_23
C20 0.017(2) 0.028(2) 0.021(2) -0.0013(17) 0.0040(15) 0.0028(15)
C14 0.019(2) 0.0218(19) 0.025(2) -0.0008(16) 0.0052(16) -0.0016(15)
C21 0.017(2) 0.0216(19) 0.024(2) -0.0010(16) 0.0036(15) -0.0012(15)
C13 0.012(2) 0.022(2) 0.025(2) -0.0035(15) 0.0055(15) -0.0011(14)
C12 0.016(2) 0.0226(19) 0.024(2) -0.0029(17) 0.0054(15) -0.0008(15)
C64 0.018(2) 0.0209(19) 0.023(2) -0.0026(16) 0.0028(15) 0.0000(15)
C22 0.013(2) 0.023(2) 0.028(2) -0.0013(16) 0.0043(16) 0.0020(15)
C54 0.023(2) 0.026(2) 0.029(2) 0.0004(17) 0.0028(17) -0.0004(16)
C15 0.016(2) 0.024(2) 0.026(2) -0.0012(16) 0.0069(16) 0.0025(15)
C56 0.018(2) 0.0231(19) 0.020(2) 0.0029(17) -0.0021(15) 0.0026(14)
C10 0.016(2) 0.0236(19) 0.023(2) -0.0041(16) 0.0062(16) 0.0004(15)
C62 0.016(2) 0.0248(19) 0.019(2) -0.0037(16) 0.0039(15) -0.0025(15)
C70 0.015(2) 0.025(2) 0.035(2) 0.0017(16) 0.0089(17) 0.0061(16)
C7 0.018(2) 0.025(2) 0.024(2) -0.0048(17) 0.0059(16) 0.0007(15)
C32 0.019(2) 0.026(2) 0.021(2) 0.0023(17) -0.0013(15) -0.0009(15)
C47 0.023(2) 0.029(2) 0.020(2) -0.0021(18) 0.0017(15) 0.0033(16)
C78 0.0110(19) 0.028(2) 0.027(2) -0.0004(16) 0.0060(15) 0.0044(16)
C28 0.022(2) 0.035(2) 0.025(2) 0.0020(18) -0.0037(16) -0.0062(17)
C30 0.035(3) 0.027(2) 0.025(2) 0.0040(19) -0.0025(18) -0.0012(16)
C9 0.022(2) 0.025(2) 0.025(2) 0.0011(16) 0.0066(16) -0.0003(15)
C11 0.012(2) 0.026(2) 0.025(2) -0.0038(16) 0.0066(15) -0.0001(15)
C61 0.017(2) 0.0212(19) 0.031(2) 0.0010(16) 0.0071(16) -0.0035(15)
C50 0.024(2) 0.027(2) 0.023(2) 0.0039(18) -0.0038(16) -0.0019(16)
C16 0.020(2) 0.027(2) 0.031(2) 0.0032(17) 0.0056(17) 0.0018(16)
C63 0.015(2) 0.025(2) 0.022(2) -0.0023(16) 0.0038(15) -0.0024(15)
C65 0.014(2) 0.026(2) 0.025(2) -0.0033(16) 0.0053(15) 0.0009(15)
C67 0.0115(19) 0.023(2) 0.028(2) -0.0013(16) 0.0083(16) -0.0015(15)
C55 0.018(2) 0.0237(19) 0.022(2) -0.0001(17) -0.0030(15) 0.0012(15)
C60 0.019(2) 0.026(2) 0.022(2) -0.0052(17) 0.0021(16) -0.0009(15)
C19 0.019(2) 0.031(2) 0.031(2) 0.0019(18) 0.0053(17) -0.0042(16)
C4 0.018(2) 0.030(2) 0.027(2) -0.0092(17) 0.0041(17) 0.0014(15)
C48 0.034(3) 0.020(2) 0.032(2) -0.0037(18) 0.0010(19) 0.0025(15)
C77 0.015(2) 0.036(2) 0.025(2) 0.0049(18) 0.0063(16) 0.0035(16)
C27 0.018(2) 0.029(2) 0.024(2) 0.0055(17) -0.0033(15) -0.0030(16)
C29 0.032(3) 0.030(2) 0.027(2) 0.0104(19) -0.0016(18) -0.0075(16)
C53 0.023(2) 0.034(2) 0.041(2) -0.0005(19) 0.0083(18) 0.0035(18)
C5 0.024(2) 0.031(2) 0.023(2) -0.0045(18) 0.0029(17) -0.0027(16)
C26 0.019(2) 0.032(2) 0.033(2) 0.0019(18) 0.0008(17) -0.0025(17)
C25 0.023(2) 0.043(3) 0.036(2) 0.011(2) 0.0043(18) -0.0083(19)
C18 0.026(2) 0.041(2) 0.019(2) 0.0065(19) -0.0007(16) 0.0021(17)
C72 0.021(2) 0.037(2) 0.034(2) 0.0034(18) 0.0051(17) 0.0146(18)
C57 0.029(2) 0.031(2) 0.026(2) -0.0048(19) 0.0011(17) 0.0036(17)
C31 0.028(2) 0.026(2) 0.020(2) 0.0032(18) -0.0027(16) 0.0002(15)
C58 0.029(2) 0.037(2) 0.024(2) -0.0088(19) 0.0006(17) -0.0022(17)
C24 0.027(2) 0.047(3) 0.041(3) 0.001(2) 0.0110(19) -0.005(2)
C8 0.026(2) 0.023(2) 0.031(2) -0.0047(18) 0.0083(17) -0.0036(16)
C23 0.021(2) 0.042(2) 0.045(3) 0.001(2) 0.0079(19) -0.0015(19)
C71 0.019(2) 0.029(2) 0.044(3) 0.0007(17) 0.0087(18) 0.0110(18)
C2 0.029(2) 0.029(2) 0.031(2) 0.0015(18) 0.0005(18) 0.0077(17)
C6 0.025(2) 0.028(2) 0.028(2) -0.0053(18) 0.0057(17) -0.0051(16)
C41 0.032(3) 0.037(2) 0.031(2) 0.002(2) -0.0005(18) 0.0073(17)
C51 0.023(2) 0.029(2) 0.039(2) 0.0066(19) 0.0042(18) -0.0094(17)
C66 0.023(2) 0.028(2) 0.028(2) -0.0037(18) 0.0029(17) 0.0032(16)
C3 0.025(2) 0.031(2) 0.027(2) -0.0066(18) 0.0005(17) 0.0066(17)
C33 0.027(2) 0.022(2) 0.027(2) -0.0018(18) 0.0008(17) -0.0037(15)
C68 0.021(2) 0.027(2) 0.029(2) -0.0009(17) 0.0063(17) -0.0005(16)
C69 0.022(2) 0.023(2) 0.038(2) 0.0018(18) 0.0083(18) 0.0001(17)
C52 0.022(2) 0.042(2) 0.038(2) 0.002(2) 0.0091(18) -0.0035(19)
C1 0.026(2) 0.024(2) 0.036(2) 0.0012(18) 0.0050(18) 0.0007(17)
C59 0.028(2) 0.031(2) 0.026(2) -0.0055(18) 0.0056(17) -0.0024(17)
C34 0.029(2) 0.031(2) 0.038(2) 0.0067(19) 0.0010(19) 0.0065(18)
C46 0.028(2) 0.028(2) 0.029(2) 0.0004(19) 0.0022(17) 0.0021(16)
C74 0.022(2) 0.063(3) 0.026(2) 0.007(2) 0.0045(18) 0.010(2)
C38 0.028(2) 0.027(2) 0.031(2) 0.0043(18) -0.0032(18) 0.0018(16)
C73 0.014(2) 0.044(2) 0.028(2) 0.0040(19) 0.0067(16) 0.0087(17)
C35 0.038(3) 0.039(2) 0.032(2) 0.008(2) 0.0030(19) 0.0129(18)
C17 0.026(2) 0.032(2) 0.032(2) 0.0040(18) 0.0043(18) 0.0082(17)
C36 0.027(2) 0.027(2) 0.031(2) -0.0017(18) 0.0002(18) -0.0002(16)
C76 0.028(3) 0.049(3) 0.038(3) 0.010(2) -0.001(2) -0.011(2)
C37 0.036(3) 0.036(2) 0.032(2) 0.001(2) 0.0017(19) 0.0041(18)
C44 0.023(2) 0.038(2) 0.044(3) 0.0010(19) 0.0017(19) 0.0042(18)
C75 0.029(3) 0.065(3) 0.025(2) 0.012(2) -0.0014(18) -0.008(2)
C49 0.034(3) 0.024(2) 0.036(2) 0.0036(19) 0.0049(19) -0.0021(17)
C43 0.037(3) 0.035(2) 0.041(3) 0.005(2) 0.008(2) 0.0076(19)
C40 0.035(3) 0.060(3) 0.047(3) 0.005(2) 0.011(2) 0.017(2)
C42 0.040(3) 0.045(3) 0.040(3) 0.001(2) 0.009(2) 0.0121(19)
C39 0.029(3) 0.024(2) 0.032(2) 0.0004(18) -0.0009(18) 0.0035(15)
C45 0.031(3) 0.029(2) 0.035(2) -0.0033(19) 0.0017(18) 0.0073(17)
O2 0.0276(16) 0.0270(14) 0.0229(14) 0.0060(12) -0.0029(11) -0.0026(11)
O1 0.0248(16) 0.0268(14) 0.0208(14) 0.0055(12) -0.0015(11) -0.0015(10)
N1 0.0175(17) 0.0270(17) 0.0217(18) 0.0018(14) 0.0023(13) 0.0033(13)
N3 0.0164(17) 0.0246(16) 0.0224(17) -0.0030(14) 0.0033(13) 0.0008(13)
N4 0.0206(18) 0.0246(17) 0.0296(18) -0.0001(14) 0.0042(14) 0.0035(13)
N2 0.0238(19) 0.041(2) 0.028(2) 0.0075(16) -0.0004(14) -0.0052(14)

loop_
_atom_type_symbol
_atom_type_description
_atom_type_scat_dispersion_real
_atom_type_scat_dispersion_imag
_atom_type_scat_source
C C 0.0033 0.0016 'International Tables Vol C Tables 4.2.6.8 and 6.1.1.4'
H H 0.0000 0.0000 'International Tables Vol C Tables 4.2.6.8 and 6.1.1.4'
N N 0.0061 0.0033 'International Tables Vol C Tables 4.2.6.8 and 6.1.1.4'
O O 0.0106 0.0060 'International Tables Vol C Tables 4.2.6.8 and 6.1.1.4'

loop_
_geom_angle_atom_site_label_1
_geom_angle_atom_site_label_2
_geom_angle_atom_site_label_3
_geom_angle
C19 C20 C21 123.3(3)
C19 C20 C15 117.2(3)
C21 C20 C15 119.5(3)
C13 C14 C15 123.4(3)
C13 C14 H14 118.3
C15 C14 H14 118.3
C22 C21 C20 120.4(3)
C22 C21 C32 118.9(3)
C20 C21 C32 120.4(3)
C14 C13 C22 117.8(3)
C14 C13 C10 119.9(3)
C22 C13 C10 122.2(3)
N4 C12 C4 122.4(3)
N4 C12 C11 118.9(3)
C4 C12 C11 118.7(3)
C63 C64 C65 119.6(3)
C63 C64 C56 120.2(3)
C65 C64 C56 120.2(3)
O2 C22 C21 118.0(3)
O2 C22 C13 121.4(3)
C21 C22 C13 120.6(3)
C53 C54 C55 122.1(4)
C53 C54 H54 118.9
C55 C54 H54 118.9
C14 C15 C16 121.5(3)
C14 C15 C20 118.3(3)
C16 C15 C20 120.2(3)
C47 C56 C55 119.2(3)
C47 C56 C64 122.9(3)
C55 C56 C64 117.9(3)
N3 C10 C9 121.4(3)
N3 C10 C13 116.8(3)
C9 C10 C13 121.8(3)
C61 C62 C63 117.7(3)
C61 C62 C67 120.3(3)
C63 C62 C67 122.0(3)
C69 C70 C78 117.4(3)
C69 C70 C71 123.5(3)
C78 C70 C71 119.2(3)
C8 C7 C11 117.9(3)
C8 C7 C6 122.4(3)
C11 C7 C6 119.7(3)
C31 C32 C27 119.4(3)
C31 C32 C21 123.0(3)
C27 C32 C21 117.6(3)
C56 C47 C48 118.7(3)
C56 C47 C46 125.7(3)
C48 C47 C46 115.6(3)
N1 C78 C70 121.9(3)
N1 C78 C77 117.9(3)
C70 C78 C77 120.1(3)
C29 C28 C25 122.8(4)
C29 C28 C27 117.9(3)
C25 C28 C27 119.3(4)
C29 C30 C31 121.2(4)
C29 C30 H30 119.4
C31 C30 H30 119.4
C8 C9 C10 119.2(3)
C8 C9 H9 120.4
C10 C9 H9 120.4
N3 C11 C7 121.4(3)
N3 C11 C12 119.0(3)
C7 C11 C12 119.6(3)
C62 C61 C60 122.8(3)
C62 C61 H61 118.6
C60 C61 H61 118.6
C49 C50 C51 121.8(3)
C49 C50 C55 118.1(3)
C51 C50 C55 120.1(3)
C17 C16 C15 120.6(3)
C17 C16 H16 119.7
C15 C16 H16 119.7
O1 C63 C64 116.7(3)
O1 C63 C62 121.6(3)
C64 C63 C62 121.7(3)
C66 C65 C60 117.8(3)
C66 C65 C64 123.2(3)
C60 C65 C64 119.1(3)
N1 C67 C68 120.9(3)
N1 C67 C62 116.5(3)
C68 C67 C62 122.6(3)
C54 C55 C50 116.7(3)
C54 C55 C56 122.2(3)
C50 C55 C56 121.0(3)
C61 C60 C59 121.6(3)
C61 C60 C65 119.0(3)
C59 C60 C65 119.4(3)
C18 C19 C20 121.3(3)
C18 C19 H19 119.4
C20 C19 H19 119.4
C3 C4 C12 117.8(3)
C3 C4 C5 122.3(3)
C12 C4 C5 119.8(3)
C49 C48 C47 122.3(3)
C49 C48 H48 118.9
C47 C48 H48 118.9
N2 C77 C73 122.9(3)
N2 C77 C78 118.5(3)
C73 C77 C78 118.6(3)
C26 C27 C28 117.2(3)
C26 C27 C32 122.1(3)
C28 C27 C32 120.7(3)
C30 C29 C28 121.1(3)
C30 C29 H29 119.4
C28 C29 H29 119.4
C54 C53 C52 120.8(4)
C54 C53 H53 119.6
C52 C53 H53 119.6
C6 C5 C4 121.5(3)
C6 C5 H5 119.3
C4 C5 H5 119.3
C23 C26 C27 121.9(4)
C23 C26 H26 119.1
C27 C26 H26 119.1
C24 C25 C28 121.8(4)
C24 C25 H25 119.1
C28 C25 H25 119.1
C19 C18 C17 121.2(3)
C19 C18 H18 119.4
C17 C18 H18 119.4
C71 C72 C73 120.8(3)
C71 C72 H72 119.6
C73 C72 H72 119.6
C66 C57 C58 120.8(4)
C66 C57 H57 119.6
C58 C57 H57 119.6
C32 C31 C30 119.6(3)
C32 C31 C33 123.8(3)
C30 C31 C33 116.6(3)
C59 C58 C57 119.7(4)
C59 C58 H58 120.2
C57 C58 H58 120.2
C25 C24 C23 120.1(4)
C25 C24 H24 120.0
C23 C24 H24 120.0
C9 C8 C7 120.6(3)
C9 C8 H8 119.7
C7 C8 H8 119.7
C26 C23 C24 119.8(4)
C26 C23 H23 120.1
C24 C23 H23 120.1
C72 C71 C70 121.3(4)
C72 C71 H71 119.3
C70 C71 H71 119.3
C3 C2 C1 118.3(3)
C3 C2 H2 120.9
C1 C2 H2 120.9
C5 C6 C7 120.6(3)
C5 C6 H6 119.7
C7 C6 H6 119.7
C42 C41 C44 119.3(4)
C42 C41 C40 120.2(4)
C44 C41 C40 120.5(4)
C52 C51 C50 120.8(4)
C52 C51 H51 119.6
C50 C51 H51 119.6
C57 C66 C65 121.2(4)
C57 C66 H66 119.4
C65 C66 H66 119.4
C2 C3 C4 119.6(3)
C2 C3 H3 120.2
C4 C3 H3 120.2
C34 C33 C39 117.8(4)
C34 C33 C31 120.0(3)
C39 C33 C31 122.0(3)
C69 C68 C67 119.4(3)
C69 C68 H68 120.3
C67 C68 H68 120.3
C68 C69 C70 120.5(3)
C68 C69 H69 119.8
C70 C69 H69 119.8
C51 C52 C53 119.4(4)
C51 C52 H52 120.3
C53 C52 H52 120.3
N4 C1 C2 125.0(3)
N4 C1 H1 117.5
C2 C1 H1 117.5
C58 C59 C60 121.0(4)
C58 C59 H59 119.5
C60 C59 H59 119.5
C35 C34 C33 121.0(4)
C35 C34 H34 119.5
C33 C34 H34 119.5
C45 C46 C43 116.9(4)
C45 C46 C47 123.0(3)
C43 C46 C47 120.0(3)
C75 C74 C73 120.1(4)
C75 C74 H74 119.9
C73 C74 H74 119.9
C36 C38 C39 121.3(4)
C36 C38 H38 119.3
C39 C38 H38 119.3
C74 C73 C77 117.3(4)
C74 C73 C72 122.8(3)
C77 C73 C72 119.9(3)
C36 C35 C34 121.8(4)
C36 C35 H35 119.1
C34 C35 H35 119.1
C16 C17 C18 119.5(3)
C16 C17 H17 120.2
C18 C17 H17 120.2
C35 C36 C38 117.1(4)
C35 C36 C37 122.5(3)
C38 C36 C37 120.4(3)
N2 C76 C75 123.6(4)
N2 C76 H76 118.2
C75 C76 H76 118.2
C36 C37 H37A 109.5
C36 C37 H37B 109.5
H37A C37 H37B 109.5
C36 C37 H37C 109.5
H37A C37 H37C 109.5
H37B C37 H37C 109.5
C41 C44 C45 120.8(4)
C41 C44 H44 119.6
C45 C44 H44 119.6
C74 C75 C76 118.5(4)
C74 C75 H75 120.7
C76 C75 H75 120.7
C48 C49 C50 120.7(4)
C48 C49 H49 119.6
C50 C49 H49 119.6
C42 C43 C46 121.3(4)
C42 C43 H43 119.3
C46 C43 H43 119.3
C41 C40 H40A 109.5
C41 C40 H40B 109.5
H40A C40 H40B 109.5
C41 C40 H40C 109.5
H40A C40 H40C 109.5
H40B C40 H40C 109.5
C41 C42 C43 120.7(4)
C41 C42 H42 119.7
C43 C42 H42 119.7
C33 C39 C38 120.9(3)
C33 C39 H39 119.6
C38 C39 H39 119.6
C44 C45 C46 121.1(4)
C44 C45 H45 119.5
C46 C45 H45 119.5
C22 O2 H2A 109.5
C63 O1 H1A 109.5
C67 N1 C78 119.9(3)
C10 N3 C11 119.4(3)
C1 N4 C12 116.9(3)
C76 N2 C77 117.6(3)

loop_
_geom_bond_atom_site_label_1
_geom_bond_atom_site_label_2
_geom_bond_distance
C20 C19 1.413(5)
C20 C21 1.421(5)
C20 C15 1.422(5)
C14 C13 1.380(5)
C14 C15 1.402(5)
C14 H14 0.95
C21 C22 1.389(5)
C21 C32 1.498(5)
C13 C22 1.434(5)
C13 C10 1.486(5)
C12 N4 1.362(4)
C12 C4 1.418(5)
C12 C11 1.439(5)
C64 C63 1.386(5)
C64 C65 1.426(5)
C64 C56 1.507(5)
C22 O2 1.349(4)
C54 C53 1.352(5)
C54 C55 1.415(5)
C54 H54 0.95
C15 C16 1.414(5)
C56 C47 1.387(5)
C56 C55 1.431(5)
C10 N3 1.338(4)
C10 C9 1.411(5)
C62 C61 1.371(5)
C62 C63 1.434(5)
C62 C67 1.484(5)
C70 C69 1.398(5)
C70 C78 1.406(5)
C70 C71 1.436(5)
C7 C8 1.392(5)
C7 C11 1.406(5)
C7 C6 1.441(5)
C32 C31 1.379(5)
C32 C27 1.428(5)
C47 C48 1.432(5)
C47 C46 1.474(5)
C78 N1 1.362(4)
C78 C77 1.441(5)
C28 C29 1.411(5)
C28 C25 1.410(5)
C28 C27 1.426(5)
C30 C29 1.364(5)
C30 C31 1.426(5)
C30 H30 0.95
C9 C8 1.362(5)
C9 H9 0.95
C11 N3 1.370(4)
C61 C60 1.409(5)
C61 H61 0.95
C50 C49 1.410(5)
C50 C51 1.414(5)
C50 C55 1.418(5)
C16 C17 1.371(5)
C16 H16 0.95
C63 O1 1.358(4)
C65 C66 1.418(5)
C65 C60 1.424(5)
C67 N1 1.335(4)
C67 C68 1.413(5)
C60 C59 1.421(5)
C19 C18 1.372(5)
C19 H19 0.95
C4 C3 1.402(5)
C4 C5 1.428(5)
C48 C49 1.354(5)
C48 H48 0.95
C77 N2 1.355(5)
C77 C73 1.415(5)
C27 C26 1.421(5)
C29 H29 0.95
C53 C52 1.403(5)
C53 H53 0.95
C5 C6 1.336(5)
C5 H5 0.95
C26 C23 1.375(5)
C26 H26 0.95
C25 C24 1.355(6)
C25 H25 0.95
C18 C17 1.392(5)
C18 H18 0.95
C72 C71 1.342(5)
C72 C73 1.436(5)
C72 H72 0.95
C57 C66 1.366(5)
C57 C58 1.409(5)
C57 H57 0.95
C31 C33 1.494(5)
C58 C59 1.361(5)
C58 H58 0.95
C24 C23 1.404(6)
C24 H24 0.95
C8 H8 0.95
C23 H23 0.95
C71 H71 0.95
C2 C3 1.364(5)
C2 C1 1.399(5)
C2 H2 0.95
C6 H6 0.95
C41 C42 1.368(6)
C41 C44 1.368(5)
C41 C40 1.517(6)
C51 C52 1.361(5)
C51 H51 0.95
C66 H66 0.95
C3 H3 0.95
C33 C34 1.385(5)
C33 C39 1.388(5)
C68 C69 1.369(5)
C68 H68 0.95
C69 H69 0.95
C52 H52 0.95
C1 N4 1.319(4)
C1 H1 0.95
C59 H59 0.95
C34 C35 1.385(6)
C34 H34 0.95
C46 C45 1.395(5)
C46 C43 1.397(5)
C74 C75 1.361(6)
C74 C73 1.402(5)
C74 H74 0.95
C38 C36 1.391(5)
C38 C39 1.393(5)
C38 H38 0.95
C35 C36 1.382(5)
C35 H35 0.95
C17 H17 0.95
C36 C37 1.506(5)
C76 N2 1.327(5)
C76 C75 1.409(6)
C76 H76 0.95
C37 H37A 0.98
C37 H37B 0.98
C37 H37C 0.98
C44 C45 1.394(5)
C44 H44 0.95
C75 H75 0.95
C49 H49 0.95
C43 C42 1.389(6)
C43 H43 0.95
C40 H40A 0.98
C40 H40B 0.98
C40 H40C 0.98
C42 H42 0.95
C39 H39 0.95
C45 H45 0.95
O2 H2A 0.84
O1 H1A 0.84
